data_4301973
loop_
_publ_author_name
'Artem L. Gushchin'
'Bee-Lean Ooi'
'Pernille Harris'
'Cristian Vicent'
'Maxim N. Sokolov'

_publ_contact_author_address
;Department of Chemistry 
Kemitorvet Building 207
DK-2800 Kgs. Lyngby
Denmari
;
_publ_contact_author_email ph@kemi.dtu.dk
_publ_contact_author_fax +4545883136
_publ_contact_author_name 'Pernille Harris'
_publ_contact_author_phone +4545252024
_publ_section_title
;
Synthesis and Characterization of Mixed Chalcogen Triangular Complexes with
New Mo3(\m3-S)(\m2-Se2)34+ and M3(\m3-S)(\m2-Se)34+ (M = Mo, W) Cluster Cores
;
_journal_name_full 'Inorganic Chemistry'
_journal_page_first 3832
_journal_page_last 3839
_journal_paper_doi 10.1021/ic8023327
_journal_volume 48
_journal_year 2009
_chemical_formula_sum 'C84 H36 Mo6 N24 O35 S2 Se6'
_chemical_formula_weight 2762
_chemical_name_systematic
; 
 ? 
;
_space_group_IT_number 12
_symmetry_cell_setting monoclinic
_symmetry_space_group_name_Hall '-C 2y'
_symmetry_space_group_name_H-M 'C 1 2/m 1'
_atom_sites_solution_hydrogens geom
_atom_sites_solution_primary direct
_atom_sites_solution_secondary difmap
_audit_creation_method SHELXL-97
_cell_angle_alpha 90.00
_cell_angle_beta 104.4830(10)
_cell_angle_gamma 90.00
_cell_formula_units_Z 2
_cell_length_a 16.5848(11)
_cell_length_b 18.5208(12)
_cell_length_c 14.9836(10)
_cell_measurement_reflns_used 8236
_cell_measurement_temperature 120(2)
_cell_measurement_theta_max 27.404
_cell_measurement_theta_min 2.199
_cell_volume 4456.2(5)
_computing_structure_refinement 'SHELXL-97 (Sheldrick, 1997)'
_computing_structure_solution 'SHELXS-97 (Sheldrick, 1990)'
_diffrn_ambient_temperature 120(2)
_diffrn_measured_fraction_theta_full 0.997
_diffrn_measured_fraction_theta_max 0.997
_diffrn_measurement_device_type 'Bruker SMART platform ccd'
_diffrn_measurement_method 'profile data from \w/2\q scans'
_diffrn_radiation_monochromator graphite
_diffrn_radiation_source 'fine-focus sealed tube'
_diffrn_radiation_type MoK\a
_diffrn_radiation_wavelength 0.71073
_diffrn_reflns_av_R_equivalents 0.0423
_diffrn_reflns_av_sigmaI/netI 0.0344
_diffrn_reflns_limit_h_max 21
_diffrn_reflns_limit_h_min -21
_diffrn_reflns_limit_k_max 24
_diffrn_reflns_limit_k_min -24
_diffrn_reflns_limit_l_max 19
_diffrn_reflns_limit_l_min -19
_diffrn_reflns_number 30263
_diffrn_reflns_theta_full 27.94
_diffrn_reflns_theta_max 27.94
_diffrn_reflns_theta_min 1.97
_exptl_absorpt_coefficient_mu 3.644
_exptl_absorpt_correction_T_max 1.0
_exptl_absorpt_correction_T_min 0.780
_exptl_absorpt_correction_type empirical
_exptl_absorpt_process_details 'Sheldrick,G.M. SADABS, 2001'
_exptl_crystal_colour brown
_exptl_crystal_density_diffrn 2.058
_exptl_crystal_density_method 'not measured'
_exptl_crystal_description rod
_exptl_crystal_F_000 2648
_exptl_crystal_size_max 0.3
_exptl_crystal_size_mid 0.1
_exptl_crystal_size_min 0.05
_refine_diff_density_max 3.292
_refine_diff_density_min -1.529
_refine_diff_density_rms 0.258
_refine_ls_extinction_method none
_refine_ls_goodness_of_fit_ref 1.009
_refine_ls_hydrogen_treatment constr
_refine_ls_matrix_type full
_refine_ls_number_parameters 300
_refine_ls_number_reflns 5504
_refine_ls_number_restraints 0
_refine_ls_restrained_S_all 1.009
_refine_ls_R_factor_all 0.0787
_refine_ls_R_factor_gt 0.0669
_refine_ls_shift/su_max 0.000
_refine_ls_shift/su_mean 0.000
_refine_ls_structure_factor_coef Fsqd
_refine_ls_weighting_details 'calc w=1/[\s^2^(Fo^2^)+(0.1214P)^2^+74.8004P] where P=(Fo^2^+2Fc^2^)/3'
_refine_ls_weighting_scheme calc
_refine_ls_wR_factor_gt 0.1934
_refine_ls_wR_factor_ref 0.2034
_reflns_number_gt 4559
_reflns_number_total 5504
_reflns_threshold_expression >2sigma(I)
_cod_data_source_file ic8023327_si_001_2.cif
_cod_data_source_block sad_ag333
_cod_original_sg_symbol_H-M 'C 2/m'
_cod_original_formula_sum 'C36 H36 C48 Mo6 N24 O35 S2 Se6'
_cod_database_code 4301973

loop_
_symmetry_equiv_pos_as_xyz
'x, y, z'
'-x, y, -z'
'x+1/2, y+1/2, z'
'-x+1/2, y+1/2, -z'
'-x, -y, -z'
'x, -y, z'
'-x+1/2, -y+1/2, -z'
'x+1/2, -y+1/2, z'

loop_
_atom_site_label
_atom_site_type_symbol
_atom_site_fract_x
_atom_site_fract_y
_atom_site_fract_z
_atom_site_U_iso_or_equiv
_atom_site_adp_type
_atom_site_occupancy
_atom_site_symmetry_multiplicity
_atom_site_calc_flag
_atom_site_refinement_flags
_atom_site_disorder_assembly
_atom_site_disorder_group
Mo1 Mo 0.35865(3) 0.42490(3) 0.31901(4) 0.02771(19) Uani 1 1 d . . .
Mo2 Mo 0.27572(6) 0.5000 0.42857(6) 0.0364(2) Uani 1 2 d S . .
Se2 Se 0.48024(6) 0.5000 0.33850(7) 0.0327(3) Uani 1 2 d S . .
Se1 Se 0.37307(5) 0.40354(4) 0.47972(5) 0.0384(2) Uani 1 1 d . . .
S1 S 0.24135(13) 0.5000 0.26593(16) 0.0263(5) Uani 1 2 d S . .
Cl1 Cl 0.4554(2) 0.32223(15) 0.3241(2) 0.0795(9) Uani 1 1 d . . .
Cl2 Cl 0.2577(3) 0.5000 0.5865(3) 0.0835(13) Uani 1 2 d S . .
O1 O 0.3539(3) 0.4094(3) 0.1708(4) 0.0412(13) Uani 1 1 d . . .
O2 O 0.2686(3) 0.3372(3) 0.2791(4) 0.0405(13) Uani 1 1 d . . .
O3 O 0.1713(4) 0.4236(4) 0.4098(5) 0.064(2) Uani 1 1 d . . .
O7 O 0.7779(3) 0.6698(3) -0.0799(4) 0.0437(13) Uani 1 1 d . . .
N5 N 0.8259(3) 0.6752(3) 0.0774(4) 0.0324(13) Uani 1 1 d . . .
N3 N 1.0192(3) 0.7298(3) 0.1126(4) 0.0306(12) Uani 1 1 d . . .
O4 O 1.0382(5) 0.5000 0.3060(7) 0.047(2) Uani 1 2 d S . .
N6 N 0.8902(4) 0.7397(3) -0.0084(4) 0.0321(12) Uani 1 1 d . . .
O5 O 1.0959(3) 0.6569(3) 0.2300(4) 0.0356(11) Uani 1 1 d . . .
C9 C 0.7632(4) 0.6315(4) 0.1003(5) 0.0336(15) Uani 1 1 d . . .
H9A H 0.7155 0.6276 0.0455 0.040 Uiso 1 1 calc R . .
H9B H 0.7432 0.6558 0.1495 0.040 Uiso 1 1 calc R . .
N4 N 0.7909(4) 0.5599(3) 0.1310(4) 0.0362(14) Uani 1 1 d . . .
C6 C 0.8886(4) 0.7155(4) 0.1451(5) 0.0302(14) Uani 1 1 d . . .
H6 H 0.8624 0.7484 0.1827 0.036 Uiso 1 1 calc R . .
N1 N 0.9125(4) 0.5594(3) 0.2619(4) 0.0320(12) Uani 1 1 d . . .
C5 C 0.9354(4) 0.7583(4) 0.0847(5) 0.0312(14) Uani 1 1 d . . .
H5 H 0.9341 0.8114 0.0960 0.037 Uiso 1 1 calc R . .
C2 C 0.9432(4) 0.6329(4) 0.2814(5) 0.0309(14) Uani 1 1 d . . .
H2A H 0.9036 0.6599 0.3086 0.037 Uiso 1 1 calc R . .
H2B H 0.9972 0.6311 0.3280 0.037 Uiso 1 1 calc R . .
C3 C 1.0299(4) 0.6831(4) 0.1860(5) 0.0280(13) Uani 1 1 d . . .
C10 C 0.8268(4) 0.6911(4) -0.0101(5) 0.0320(14) Uani 1 1 d . . .
C7 C 0.8248(4) 0.5418(4) 0.2277(5) 0.0315(14) Uani 1 1 d . . .
H7 H 0.7903 0.5620 0.2678 0.038 Uiso 1 1 calc R . .
C4 C 1.0895(4) 0.7657(4) 0.0902(5) 0.0339(15) Uani 1 1 d . . .
H4A H 1.0772 0.8180 0.0828 0.041 Uiso 1 1 calc R . .
H4B H 1.1389 0.7599 0.1428 0.041 Uiso 1 1 calc R . .
N2 N 0.9541(3) 0.6715(3) 0.2031(4) 0.0305(12) Uani 1 1 d . . .
C1 C 0.9616(6) 0.5000 0.2788(7) 0.032(2) Uani 1 2 d S . .
O6 O 0.7329(7) 0.5000 -0.0056(6) 0.056(2) Uani 1 2 d S . .
C8 C 0.7679(7) 0.5000 0.0779(8) 0.040(2) Uani 1 2 d S . .
Cl8 Cl 0.5000 0.2380(4) 0.5000 0.0597(16) Uani 0.50 2 d SP . .
O10 O 0.2546(3) 0.1962(3) 0.3441(4) 0.0364(12) Uani 1 1 d . . .
O11 O 0.4276(11) 0.5000 0.0861(14) 0.052(4) Uani 0.50 2 d SP . .
O12 O 0.1691(10) 0.2953(7) 0.4704(11) 0.063(4) Uani 0.50 1 d P . .
O14 O 0.5677(11) 0.3536(10) 0.2596(11) 0.069(4) Uani 0.50 1 d P . .
O13 O 0.6243(12) 0.3702(11) 0.2714(13) 0.077(5) Uani 0.50 1 d P . .
Cl5 Cl 0.6084(4) 0.5000 0.1405(5) 0.087(3) Uani 0.50 2 d SP . .

loop_
_atom_site_aniso_label
_atom_site_aniso_U_11
_atom_site_aniso_U_22
_atom_site_aniso_U_33
_atom_site_aniso_U_23
_atom_site_aniso_U_13
_atom_site_aniso_U_12
Mo1 0.0240(3) 0.0245(3) 0.0260(3) -0.0014(2) -0.0099(2) -0.0018(2)
Mo2 0.0268(4) 0.0463(5) 0.0317(5) 0.000 -0.0008(3) 0.000
Se2 0.0224(5) 0.0288(5) 0.0396(6) 0.000 -0.0060(4) 0.000
Se1 0.0395(4) 0.0353(4) 0.0308(4) 0.0054(3) -0.0093(3) -0.0066(3)
S1 0.0165(9) 0.0292(11) 0.0269(11) 0.000 -0.0065(8) 0.000
Cl1 0.092(2) 0.0517(14) 0.0744(18) -0.0112(13) -0.0170(15) -0.0040(14)
Cl2 0.095(3) 0.109(4) 0.059(2) 0.000 0.040(2) 0.000
O1 0.034(3) 0.052(3) 0.034(3) -0.007(2) -0.001(2) 0.001(2)
O2 0.033(3) 0.043(3) 0.034(3) 0.003(2) -0.013(2) -0.013(2)
O3 0.028(3) 0.081(5) 0.075(5) 0.010(4) -0.003(3) -0.016(3)
O7 0.035(3) 0.054(3) 0.033(3) -0.003(2) -0.010(2) -0.006(2)
N5 0.025(3) 0.031(3) 0.036(3) -0.003(2) -0.004(2) 0.001(2)
N3 0.022(3) 0.031(3) 0.035(3) -0.001(2) -0.001(2) -0.002(2)
O4 0.025(4) 0.036(4) 0.075(6) 0.000 0.002(4) 0.000
N6 0.026(3) 0.034(3) 0.032(3) -0.001(2) 0.000(2) 0.001(2)
O5 0.021(2) 0.042(3) 0.039(3) 0.002(2) -0.0018(19) 0.000(2)
C9 0.022(3) 0.035(4) 0.040(4) 0.001(3) -0.001(3) 0.001(3)
N4 0.038(3) 0.030(3) 0.034(3) 0.001(2) -0.002(3) -0.001(2)
C6 0.027(3) 0.026(3) 0.033(3) -0.002(3) 0.000(3) 0.007(3)
N1 0.024(3) 0.030(3) 0.038(3) -0.001(2) 0.000(2) 0.003(2)
C5 0.030(3) 0.027(3) 0.034(3) -0.004(3) 0.003(3) 0.002(3)
C2 0.025(3) 0.034(3) 0.030(3) -0.006(3) -0.002(3) -0.001(3)
C3 0.023(3) 0.028(3) 0.029(3) -0.008(3) 0.000(2) -0.001(2)
C10 0.029(3) 0.028(3) 0.034(4) -0.003(3) -0.001(3) 0.009(3)
C7 0.023(3) 0.036(4) 0.033(3) -0.004(3) 0.002(3) 0.002(3)
C4 0.027(3) 0.035(4) 0.034(4) -0.006(3) -0.001(3) -0.007(3)
N2 0.025(3) 0.031(3) 0.032(3) -0.001(2) 0.001(2) 0.004(2)
C1 0.028(5) 0.031(5) 0.036(5) 0.000 0.006(4) 0.000
O6 0.079(7) 0.046(5) 0.030(4) 0.000 -0.014(4) 0.000
C8 0.042(6) 0.038(6) 0.036(6) 0.000 0.001(5) 0.000
Cl8 0.055(4) 0.049(3) 0.069(4) 0.000 0.004(3) 0.000
O10 0.032(3) 0.019(2) 0.061(3) -0.002(2) 0.017(2) 0.0093(18)
O11 0.039(9) 0.064(12) 0.061(11) 0.000 0.023(8) 0.000
O12 0.070(9) 0.042(7) 0.078(10) -0.008(7) 0.022(8) -0.011(6)
O14 0.068(10) 0.087(12) 0.057(9) -0.015(8) 0.026(8) 0.003(9)
O13 0.069(11) 0.093(13) 0.082(12) -0.005(10) 0.044(10) 0.020(10)
Cl5 0.023(3) 0.194(11) 0.045(3) 0.000 0.012(2) 0.000

loop_
_atom_type_symbol
_atom_type_description
_atom_type_scat_dispersion_real
_atom_type_scat_dispersion_imag
_atom_type_scat_source
C C 0.0033 0.0016 'International Tables Vol C Tables 4.2.6.8 and 6.1.1.4'
H H 0.0000 0.0000 'International Tables Vol C Tables 4.2.6.8 and 6.1.1.4'
N N 0.0061 0.0033 'International Tables Vol C Tables 4.2.6.8 and 6.1.1.4'
O O 0.0106 0.0060 'International Tables Vol C Tables 4.2.6.8 and 6.1.1.4'
S S 0.1246 0.1234 'International Tables Vol C Tables 4.2.6.8 and 6.1.1.4'
Cl Cl 0.1484 0.1585 'International Tables Vol C Tables 4.2.6.8 and 6.1.1.4'
Se Se -0.0929 2.2259 'International Tables Vol C Tables 4.2.6.8 and 6.1.1.4'
Mo Mo -1.6832 0.6857 'International Tables Vol C Tables 4.2.6.8 and 6.1.1.4'

loop_
_geom_angle_atom_site_label_1
_geom_angle_atom_site_label_2
_geom_angle_atom_site_label_3
_geom_angle
_geom_angle_site_symmetry_1
_geom_angle_site_symmetry_3
_geom_angle_publ_flag
O2 Mo1 O1 77.2(2) . . ?
O2 Mo1 S1 84.06(15) . . ?
O1 Mo1 S1 85.36(16) . . ?
O2 Mo1 Se1 92.42(15) . . ?
O1 Mo1 Se1 162.66(16) . . ?
S1 Mo1 Se1 107.63(7) . . ?
O2 Mo1 Se2 163.12(17) . . ?
O1 Mo1 Se2 90.88(15) . . ?
S1 Mo1 Se2 107.16(4) . . ?
Se1 Mo1 Se2 95.95(4) . . ?
O2 Mo1 Cl1 80.28(17) . . ?
O1 Mo1 Cl1 78.00(17) . . ?
S1 Mo1 Cl1 159.25(8) . . ?
Se1 Mo1 Cl1 86.64(8) . . ?
Se2 Mo1 Cl1 85.60(8) . . ?
O2 Mo1 Mo2 97.41(17) . . ?
O1 Mo1 Mo2 139.45(15) . . ?
S1 Mo1 Mo2 54.11(6) . . ?
Se1 Mo1 Mo2 54.91(3) . . ?
Se2 Mo1 Mo2 99.40(3) . . ?
Cl1 Mo1 Mo2 141.48(9) . . ?
O2 Mo1 Mo1 137.98(15) . 6_565 ?
O1 Mo1 Mo1 97.44(16) . 6_565 ?
S1 Mo1 Mo1 53.92(3) . 6_565 ?
Se1 Mo1 Mo1 99.52(2) . 6_565 ?
Se2 Mo1 Mo1 54.691(19) . 6_565 ?
Cl1 Mo1 Mo1 140.15(8) . 6_565 ?
Mo2 Mo1 Mo1 59.809(16) . 6_565 ?
O3 Mo2 O3 80.1(4) . 6_565 ?
O3 Mo2 S1 83.6(2) . . ?
O3 Mo2 S1 83.6(2) 6_565 . ?
O3 Mo2 Se1 164.7(2) . 6_565 ?
O3 Mo2 Se1 90.4(2) 6_565 6_565 ?
S1 Mo2 Se1 107.40(5) . 6_565 ?
O3 Mo2 Se1 90.4(2) . . ?
O3 Mo2 Se1 164.7(2) 6_565 . ?
S1 Mo2 Se1 107.40(5) . . ?
Se1 Mo2 Se1 96.14(5) 6_565 . ?
O3 Mo2 Cl2 80.9(2) . . ?
O3 Mo2 Cl2 80.9(2) 6_565 . ?
S1 Mo2 Cl2 159.71(15) . . ?
Se1 Mo2 Cl2 85.80(9) 6_565 . ?
Se1 Mo2 Cl2 85.80(9) . . ?
O3 Mo2 Mo1 137.8(2) . 6_565 ?
O3 Mo2 Mo1 95.4(2) 6_565 6_565 ?
S1 Mo2 Mo1 54.17(5) . 6_565 ?
Se1 Mo2 Mo1 54.61(3) 6_565 6_565 ?
Se1 Mo2 Mo1 99.73(4) . 6_565 ?
Cl2 Mo2 Mo1 140.31(8) . 6_565 ?
O3 Mo2 Mo1 95.4(2) . . ?
O3 Mo2 Mo1 137.8(2) 6_565 . ?
S1 Mo2 Mo1 54.17(5) . . ?
Se1 Mo2 Mo1 99.73(4) 6_565 . ?
Se1 Mo2 Mo1 54.61(3) . . ?
Cl2 Mo2 Mo1 140.31(8) . . ?
Mo1 Mo2 Mo1 60.38(3) 6_565 . ?
Mo1 Se2 Mo1 70.62(4) . 6_565 ?
Mo1 Se1 Mo2 70.48(3) . . ?
Mo2 S1 Mo1 71.72(6) . 6_565 ?
Mo2 S1 Mo1 71.72(6) . . ?
Mo1 S1 Mo1 72.16(6) 6_565 . ?
C10 N5 C9 122.9(6) . . ?
C10 N5 C6 112.6(6) . . ?
C9 N5 C6 123.9(6) . . ?
C3 N3 C5 112.5(6) . . ?
C3 N3 C4 121.5(6) . . ?
C5 N3 C4 122.3(6) . . ?
C10 N6 C4 123.0(6) . 2_755 ?
C10 N6 C5 112.3(6) . . ?
C4 N6 C5 124.6(6) 2_755 . ?
N5 C9 N4 113.9(6) . . ?
N5 C9 H9A 108.8 . . ?
N4 C9 H9A 108.8 . . ?
N5 C9 H9B 108.8 . . ?
N4 C9 H9B 108.8 . . ?
H9A C9 H9B 107.7 . . ?
C8 N4 C9 122.9(7) . . ?
C8 N4 C7 112.0(6) . . ?
C9 N4 C7 122.8(6) . . ?
N2 C6 N5 115.0(6) . . ?
N2 C6 C5 103.1(5) . . ?
N5 C6 C5 103.2(6) . . ?
N2 C6 H6 111.6 . . ?
N5 C6 H6 111.6 . . ?
C5 C6 H6 111.6 . . ?
C1 N1 C7 112.7(6) . . ?
C1 N1 C2 123.9(6) . . ?
C7 N1 C2 123.4(6) . . ?
N3 C5 N6 114.8(6) . . ?
N3 C5 C6 103.3(5) . . ?
N6 C5 C6 103.1(5) . . ?
N3 C5 H5 111.7 . . ?
N6 C5 H5 111.7 . . ?
C6 C5 H5 111.7 . . ?
N2 C2 N1 114.6(6) . . ?
N2 C2 H2A 108.6 . . ?
N1 C2 H2A 108.6 . . ?
N2 C2 H2B 108.6 . . ?
N1 C2 H2B 108.6 . . ?
H2A C2 H2B 107.6 . . ?
O5 C3 N2 125.3(7) . . ?
O5 C3 N3 126.6(6) . . ?
N2 C3 N3 108.0(6) . . ?
O7 C10 N5 126.8(7) . . ?
O7 C10 N6 124.5(7) . . ?
N5 C10 N6 108.6(6) . . ?
N1 C7 N4 113.7(6) . . ?
N1 C7 C7 103.0(4) . 6_565 ?
N4 C7 C7 103.3(4) . 6_565 ?
N1 C7 H7 112.0 . . ?
N4 C7 H7 112.0 . . ?
C7 C7 H7 112.0 6_565 . ?
N6 C4 N3 114.6(6) 2_755 . ?
N6 C4 H4A 108.6 2_755 . ?
N3 C4 H4A 108.6 . . ?
N6 C4 H4B 108.6 2_755 . ?
N3 C4 H4B 108.6 . . ?
H4A C4 H4B 107.6 . . ?
C3 N2 C2 123.3(6) . . ?
C3 N2 C6 112.7(6) . . ?
C2 N2 C6 122.8(6) . . ?
O4 C1 N1 125.7(4) . . ?
O4 C1 N1 125.7(4) . 6_565 ?
N1 C1 N1 108.6(8) . 6_565 ?
O6 C8 N4 125.5(5) . . ?
O6 C8 N4 125.5(5) . 6_565 ?
N4 C8 N4 109.0(9) . 6_565 ?

loop_
_geom_bond_atom_site_label_1
_geom_bond_atom_site_label_2
_geom_bond_distance
_geom_bond_site_symmetry_2
_geom_bond_publ_flag
Mo1 O2 2.186(5) . ?
Mo1 O1 2.221(6) . ?
Mo1 S1 2.3618(17) . ?
Mo1 Se1 2.3925(10) . ?
Mo1 Se2 2.4066(10) . ?
Mo1 Cl1 2.477(3) . ?
Mo1 Mo2 2.7660(11) . ?
Mo1 Mo1 2.7820(11) 6_565 ?
Mo2 O3 2.199(6) . ?
Mo2 O3 2.199(6) 6_565 ?
Mo2 S1 2.360(2) . ?
Mo2 Se1 2.4014(10) 6_565 ?
Mo2 Se1 2.4014(10) . ?
Mo2 Cl2 2.458(4) . ?
Mo2 Mo1 2.7660(11) 6_565 ?
Se2 Mo1 2.4066(10) 6_565 ?
S1 Mo1 2.3618(17) 6_565 ?
O7 C10 1.218(9) . ?
N5 C10 1.347(10) . ?
N5 C9 1.426(9) . ?
N5 C6 1.462(9) . ?
N3 C3 1.375(9) . ?
N3 C5 1.447(9) . ?
N3 C4 1.453(9) . ?
O4 C1 1.233(12) . ?
N6 C10 1.380(10) . ?
N6 C4 1.433(9) 2_755 ?
N6 C5 1.450(9) . ?
O5 C3 1.228(8) . ?
C9 N4 1.440(9) . ?
C9 H9A 0.9900 . ?
C9 H9B 0.9900 . ?
N4 C8 1.363(9) . ?
N4 C7 1.456(9) . ?
C6 N2 1.458(8) . ?
C6 C5 1.550(10) . ?
C6 H6 1.0000 . ?
N1 C1 1.355(8) . ?
N1 C7 1.453(8) . ?
N1 C2 1.457(9) . ?
C5 H5 1.0000 . ?
C2 N2 1.423(9) . ?
C2 H2A 0.9900 . ?
C2 H2B 0.9900 . ?
C3 N2 1.361(9) . ?
C7 C7 1.548(15) 6_565 ?
C7 H7 1.0000 . ?
C4 N6 1.433(9) 2_755 ?
C4 H4A 0.9900 . ?
C4 H4B 0.9900 . ?
C1 N1 1.355(8) 6_565 ?
O6 C8 1.241(14) . ?
C8 N4 1.363(9) 6_565 ?
O14 O13 0.96(2) . ?
